data_7011101
loop_
_publ_author_name
'Dale M. Spencer'
'Roy L. Beddoes'
'Rasika K. Dissanayake'
'Madeleine Helliwell'
'Mark W. Whiteley'

_publ_section_title
;
 Synthesis and reactions of the cyclooctadienylmolybdenum complexes
 [MoBr(CO)2(NCMe)2(\h3-C8H11)] (\h3-C8H11= 1--3-\h:4,5-C8H11 or
 1--3-\h:5,6-C8H11)
;
_journal_issue 6
_journal_name_full 'J. Chem. Soc., Dalton Trans.'
_journal_page_first 1009
_journal_page_last 1019
_journal_paper_doi 10.1039/b107581k
_journal_year 2002
_chemical_formula_sum 'C20 H19 Br Mo N2 O2'
_chemical_formula_weight 495.23
_space_group_IT_number 15
_symmetry_cell_setting monoclinic
_symmetry_Int_Tables_number 15
_symmetry_space_group_name_Hall '-C 2yc'
_symmetry_space_group_name_H-M 'C 1 2/c 1'
_audit_creation_date 19100-09-06
_audit_creation_method 'by teXsan v1.7'
_audit_update_record ?
_cell_angle_alpha 90
_cell_angle_beta 112.93(2)
_cell_angle_gamma 90
_cell_formula_units_Z 8
_cell_length_a 35.585(5)
_cell_length_b 8.05(1)
_cell_length_c 14.512(3)
_cell_measurement_reflns_used 20
_cell_measurement_temperature 296.2
_cell_measurement_theta_max 27.5
_cell_measurement_theta_min 15.2
_cell_volume 3829(5)
_computing_cell_refinement 'MSC/AFC Diffractometer Control'
_computing_data_collection 'MSC/AFC Diffractometer Control'
_computing_data_reduction 'teXsan (MSC, 1995)'
_computing_publication_material 'teXsan (MSC, 1995)'
_computing_structure_refinement 'teXsan (MSC, 1995)'
_computing_structure_solution
;
SIR92 (Altomare, et. al. 1993)
;
_diffrn_ambient_temperature 296.2
_diffrn_measurement_device 'Rigaku AFC5R'
_diffrn_measurement_method \w-2\q
_diffrn_orient_matrix_UB_11 0.01813
_diffrn_orient_matrix_UB_12 0.05805
_diffrn_orient_matrix_UB_13 0.06242
_diffrn_orient_matrix_UB_21 -0.02454
_diffrn_orient_matrix_UB_22 0.04380
_diffrn_orient_matrix_UB_23 0.00952
_diffrn_orient_matrix_UB_31 -0.00022
_diffrn_orient_matrix_UB_32 -0.10068
_diffrn_orient_matrix_UB_33 0.04014
_diffrn_radiation_detector 'scintillation counter'
_diffrn_radiation_monochromator graphite
_diffrn_radiation_source 'Rigaku rotating anode'
_diffrn_radiation_type 'Cu K\a'
_diffrn_radiation_wavelength 1.5418
_diffrn_reflns_av_R_equivalents 0.04939
_diffrn_reflns_limit_h_max 40
_diffrn_reflns_limit_h_min -34
_diffrn_reflns_limit_k_max 9
_diffrn_reflns_limit_k_min -9
_diffrn_reflns_limit_l_max 14
_diffrn_reflns_limit_l_min -15
_diffrn_reflns_number 3138
_diffrn_reflns_reduction_process 'Lp corrections applied'
_diffrn_reflns_theta_max 60.17
_diffrn_reflns_theta_min 0.00
_diffrn_standards_decay_% 6.04
_diffrn_standards_interval_count 150
_diffrn_standards_number 3
_exptl_absorpt_coefficient_mu 8.316
_exptl_absorpt_correction_T_max 1.000
_exptl_absorpt_correction_T_min 0.427
_exptl_absorpt_correction_type
;
\y scans (North,Phillips & Matthews, 1968)
;
_exptl_crystal_colour red
_exptl_crystal_density_diffrn 1.718
_exptl_crystal_density_meas ?
_exptl_crystal_description plate
_exptl_crystal_F_000 1968.00
_exptl_crystal_size_max 0.35
_exptl_crystal_size_mid 0.12
_exptl_crystal_size_min 0.02
_refine_diff_density_max 0.82
_refine_diff_density_min -1.17
_refine_ls_extinction_method none
_refine_ls_goodness_of_fit_obs 2.260
_refine_ls_hydrogen_treatment noref
_refine_ls_matrix_type full
_refine_ls_number_constraints 0
_refine_ls_number_parameters 235
_refine_ls_number_reflns 2193
_refine_ls_number_restraints 0
_refine_ls_R_factor_obs 0.0568
_refine_ls_shift/esd_max 0.0010
_refine_ls_shift/esd_mean 0.0000
_refine_ls_structure_factor_coef F
_refine_ls_weighting_details 'w = 1/[\s^2^(Fo) + 0.00022|Fo|^2^]'
_refine_ls_weighting_scheme calc
_refine_ls_wR_factor_obs 0.0708
_reflns_number_observed 2193
_reflns_number_total 3078
_reflns_observed_criterion >3.00\s(I)
_cod_data_source_file b107581k.txt
_cod_data_source_block s455
_cod_depositor_comments
;
 Homogenising atom site labels in order to relate data from different loops.

 Antanas Vaitkus,
 2018-08-08

 Correcting the data name order in the GEOM_TORSION loop.

 Antanas Vaitkus,
 2018-08-08

The following automatic conversions were performed:

'_refine_ls_weighting_scheme' value 'w = 1/[\s^2^(Fo) +
0.00022|Fo|^2^]' was changed to 'calc'. New tag
'_refine_ls_weighting_details' was created. The value of the new tag
was set to 'w = 1/[\s^2^(Fo) + 0.00022|Fo|^2^]'.

Automatic conversion script
Id: cif_fix_values 3143 2015-03-26 13:38:13Z robertas 
;
_cod_original_sg_symbol_H-M 'C 2/c      '
_cod_original_formula_sum 'C20 H19 Br N2 Mo O2 '
_cod_database_code 7011101

loop_
_symmetry_equiv_pos_as_xyz
'x, y, z'
'-x, y, -z+1/2'
'x+1/2, y+1/2, z'
'-x+1/2, y+1/2, -z+1/2'
'-x, -y, -z'
'x, -y, z-1/2'
'-x+1/2, -y+1/2, -z'
'x+1/2, -y+1/2, z-1/2'

loop_
_atom_site_aniso_label
_atom_site_aniso_U_11
_atom_site_aniso_U_22
_atom_site_aniso_U_33
_atom_site_aniso_U_12
_atom_site_aniso_U_13
_atom_site_aniso_U_23
Mo1 0.0391(5) 0.0355(5) 0.0401(5) -0.0008(4) 0.0241(4) -0.0018(4)
Br1 0.0485(7) 0.0614(8) 0.0573(7) -0.0014(6) 0.0253(6) 0.0096(6)
O1 0.071(5) 0.042(5) 0.103(7) -0.008(4) 0.045(5) 0.011(5)
O2 0.076(6) 0.119(8) 0.046(4) -0.009(6) 0.039(4) -0.024(5)
N1 0.047(5) 0.024(4) 0.044(4) 0.000(4) 0.028(4) 0.002(4)
N2 0.047(5) 0.040(5) 0.033(4) 0.009(4) 0.022(4) -0.002(4)
C1 0.038(6) 0.062(7) 0.046(6) -0.008(6) 0.016(5) -0.003(6)
C2 0.036(6) 0.053(8) 0.068(7) -0.006(5) 0.024(5) 0.006(6)
C3 0.051(6) 0.051(7) 0.082(8) 0.000(6) 0.041(6) -0.007(7)
C4 0.064(7) 0.069(8) 0.077(8) 0.027(7) 0.047(7) 0.003(7)
C5 0.059(8) 0.10(1) 0.11(1) 0.025(8) 0.045(9) 0.030(10)
C6 0.048(8) 0.09(1) 0.11(1) 0.021(8) 0.037(8) 0.044(10)
C7 0.045(7) 0.11(1) 0.076(9) -0.013(8) 0.009(7) 0.025(9)
C8 0.045(6) 0.065(8) 0.077(8) -0.022(6) 0.024(6) -0.006(7)
C9 0.052(7) 0.047(7) 0.049(6) 0.002(6) 0.019(5) 0.001(5)
C10 0.069(8) 0.042(7) 0.065(8) -0.010(6) 0.029(7) -0.008(6)
C11 0.059(7) 0.052(8) 0.074(8) 0.001(6) 0.032(7) 0.021(7)
C12 0.055(7) 0.058(8) 0.053(7) 0.000(6) 0.029(6) 0.013(6)
C13 0.056(6) 0.040(6) 0.040(5) -0.007(5) 0.025(5) 0.002(5)
C14 0.054(7) 0.051(7) 0.044(6) 0.011(5) 0.031(5) 0.004(5)
C15 0.076(8) 0.074(9) 0.053(7) 0.019(7) 0.044(7) 0.007(6)
C16 0.094(10) 0.071(9) 0.054(7) 0.026(8) 0.049(7) 0.003(6)
C17 0.091(9) 0.059(8) 0.047(7) 0.023(7) 0.028(7) -0.007(6)
C18 0.066(7) 0.039(6) 0.046(6) -0.001(6) 0.025(5) -0.017(5)
C19 0.039(5) 0.048(7) 0.048(6) -0.001(5) 0.022(5) 0.001(5)
C20 0.046(6) 0.052(7) 0.056(7) -0.004(6) 0.027(6) -0.014(6)

loop_
_atom_site_label
_atom_site_fract_x
_atom_site_fract_y
_atom_site_fract_z
_atom_site_U_iso_or_equiv
_atom_site_occupancy
_atom_site_refinement_flags
_atom_site_thermal_displace_type
_atom_site_calc_flag
_atom_site_calc_attached_atom
Mo1 0.37506(2) 0.3249(1) 0.00131(6) 0.0356(2) 1.000 . Uani d ?
Br1 0.44898(4) 0.2456(2) 0.12929(9) 0.0543(4) 1.000 . Uani d ?
O1 0.3462(3) -0.0206(10) 0.0458(7) 0.069(3) 1.000 . Uani d ?
O2 0.3621(3) 0.413(1) 0.1955(6) 0.075(3) 1.000 . Uani d ?
N1 0.4108(2) 0.5406(9) -0.0217(6) 0.035(2) 1.000 . Uani d ?
N2 0.4001(2) 0.245(1) -0.1118(5) 0.038(2) 1.000 . Uani d ?
C1 0.3126(3) 0.262(1) -0.1322(8) 0.049(3) 1.000 . Uani d ?
C2 0.3221(3) 0.430(1) -0.1250(8) 0.051(3) 1.000 . Uani d ?
C3 0.3221(3) 0.525(1) -0.0425(9) 0.057(4) 1.000 . Uani d ?
C4 0.2882(4) 0.516(2) -0.0032(9) 0.064(4) 1.000 . Uani d ?
C5 0.2469(4) 0.552(2) -0.082(1) 0.085(5) 1.000 . Uani d ?
C6 0.2258(4) 0.432(2) -0.159(1) 0.080(5) 1.000 . Uani d ?
C7 0.2367(4) 0.276(2) -0.178(1) 0.080(5) 1.000 . Uani d ?
C8 0.2761(3) 0.190(2) -0.1154(10) 0.062(4) 1.000 . Uani d ?
C9 0.4164(3) 0.687(1) 0.0273(8) 0.049(3) 1.000 . Uani d ?
C10 0.4435(4) 0.805(1) 0.0224(9) 0.058(4) 1.000 . Uani d ?
C11 0.4652(4) 0.775(2) -0.0354(9) 0.060(4) 1.000 . Uani d ?
C12 0.4602(3) 0.629(2) -0.0865(8) 0.053(4) 1.000 . Uani d ?
C13 0.4329(3) 0.512(1) -0.0788(7) 0.044(3) 1.000 . Uani d ?
C14 0.4266(3) 0.349(1) -0.1275(7) 0.046(3) 1.000 . Uani d ?
C15 0.4476(4) 0.303(2) -0.1883(9) 0.062(4) 1.000 . Uani d ?
C16 0.4414(4) 0.143(2) -0.2287(9) 0.067(4) 1.000 . Uani d ?
C17 0.4145(4) 0.041(2) -0.2132(8) 0.065(4) 1.000 . Uani d ?
C18 0.3940(3) 0.094(1) -0.1546(7) 0.049(3) 1.000 . Uani d ?
C19 0.3567(3) 0.111(1) 0.0289(7) 0.043(3) 1.000 . Uani d ?
C20 0.3663(3) 0.388(1) 0.1225(8) 0.049(3) 1.000 . Uani d ?
H1 0.3268 0.2042 -0.1726 0.071 1.000 . Uiso c ?
H2 0.3417 0.4958 -0.1501 0.061 1.000 . Uiso c ?
H3 0.3397 0.6346 -0.0197 0.068 1.000 . Uiso c ?
H4A 0.2879 0.4078 0.0223 0.094 1.000 . Uiso c ?
H4B 0.2937 0.5952 0.0489 0.094 1.000 . Uiso c ?
H5A 0.2295 0.5744 -0.0479 0.119 1.000 . Uiso c ?
H5B 0.2497 0.6490 -0.1160 0.119 1.000 . Uiso c ?
H6 0.1996 0.4666 -0.2039 0.110 1.000 . Uiso c ?
H7 0.2181 0.2182 -0.2343 0.100 1.000 . Uiso c ?
H8A 0.2737 0.0755 -0.1325 0.083 1.000 . Uiso c ?
H8B 0.2806 0.2021 -0.0468 0.083 1.000 . Uiso c ?
H9 0.4010 0.7087 0.0668 0.066 1.000 . Uiso c ?
H10 0.4471 0.9054 0.0589 0.080 1.000 . Uiso c ?
H11 0.4837 0.8558 -0.0401 0.083 1.000 . Uiso c ?
H12 0.4752 0.6075 -0.1268 0.075 1.000 . Uiso c ?
H15 0.4654 0.3787 -0.2014 0.090 1.000 . Uiso c ?
H16 0.4562 0.1068 -0.2671 0.098 1.000 . Uiso c ?
H17 0.4096 -0.0667 -0.2421 0.089 1.000 . Uiso c ?
H18 0.3750 0.0217 -0.1445 0.068 1.000 . Uiso c ?

loop_
_atom_type_symbol
_atom_type_oxidation_number
_atom_type_number_in_cell
_atom_type_scat_dispersion_real
_atom_type_scat_dispersion_imag
_atom_type_scat_source
C 0 160 0.018 0.009
;International Tables for Crystallography
(1992, Vol. C, Tables 4.2.6.8 and 6.1.1.1)
;
H 0 152 0.000 0.000
;International Tables for Crystallography
(1992, Vol. C, Table 6.1.1.2)
;
N 0 16 0.031 0.018
;International Tables for Crystallography
(1992, Vol. C, Tables 4.2.6.8 and 6.1.1.1)
;
O 0 16 0.049 0.032
;International Tables for Crystallography
(1992, Vol. C, Tables 4.2.6.8 and 6.1.1.1)
;
Br 0 8 -0.676 1.280
;International Tables for Crystallography
(1992, Vol. C, Tables 4.2.6.8 and 6.1.1.1)
;
Mo 0 8 -0.048 2.734
;International Tables for Crystallography
(1992, Vol. C, Tables 4.2.6.8 and 6.1.1.1)
;

loop_
_geom_angle_atom_site_label_1
_geom_angle_atom_site_label_2
_geom_angle_atom_site_label_3
_geom_angle
_geom_angle_site_symmetry_1
_geom_angle_site_symmetry_2
_geom_angle_site_symmetry_3
_geom_angle_publ_flag
Br1 Mo1 N1 80.0(2) . . . yes
Br1 Mo1 N2 82.8(2) . . . yes
Br1 Mo1 C1 152.2(3) . . . yes
Br1 Mo1 C2 164.8(3) . . . yes
Br1 Mo1 C3 145.4(3) . . . yes
Br1 Mo1 C19 87.9(3) . . . yes
Br1 Mo1 C20 84.0(3) . . . yes
N1 Mo1 N2 72.9(3) . . . yes
N1 Mo1 C1 116.7(3) . . . yes
N1 Mo1 C2 86.0(3) . . . yes
N1 Mo1 C3 82.6(4) . . . yes
N1 Mo1 C19 166.1(4) . . . yes
N1 Mo1 C20 103.3(4) . . . yes
N2 Mo1 C1 81.5(4) . . . yes
N2 Mo1 C2 87.6(4) . . . yes
N2 Mo1 C3 120.0(4) . . . yes
N2 Mo1 C19 99.0(4) . . . yes
N2 Mo1 C20 166.7(3) . . . yes
C1 Mo1 C2 35.2(4) . . . yes
C1 Mo1 C3 62.1(4) . . . yes
C1 Mo1 C19 72.1(4) . . . yes
C1 Mo1 C20 111.2(4) . . . yes
C2 Mo1 C3 35.8(4) . . . yes
C2 Mo1 C19 105.3(4) . . . yes
C2 Mo1 C20 105.1(4) . . . yes
C3 Mo1 C19 111.3(4) . . . yes
C3 Mo1 C20 71.3(4) . . . yes
C19 Mo1 C20 81.9(5) . . . yes
Mo1 N1 C9 124.8(8) . . . yes
Mo1 N1 C13 116.9(6) . . . yes
C9 N1 C13 117.6(9) . . . yes
Mo1 N2 C14 116.6(7) . . . yes
Mo1 N2 C18 124.1(8) . . . yes
C14 N2 C18 118(1) . . . yes
Mo1 C1 C2 66.8(5) . . . yes
Mo1 C1 C8 122.5(8) . . . yes
Mo1 C1 H1 93.0 . . . no
C2 C1 C8 123(1) . . . yes
C2 C1 H1 109.0 . . . no
C8 C1 H1 124.2 . . . no
Mo1 C2 C1 78.1(6) . . . yes
Mo1 C2 C3 77.8(6) . . . yes
Mo1 C2 H2 90.7 . . . no
C1 C2 C3 120(1) . . . yes
C1 C2 H2 129.7 . . . no
C3 C2 H2 104.0 . . . no
Mo1 C3 C2 66.4(6) . . . yes
Mo1 C3 C4 122.0(8) . . . yes
Mo1 C3 H3 99.8 . . . no
C2 C3 C4 123.4(10) . . . yes
C2 C3 H3 121.2 . . . no
C4 C3 H3 112.4 . . . no
C3 C4 C5 112(1) . . . yes
C3 C4 H4A 108.5 . . . no
C3 C4 H4B 108.6 . . . no
C5 C4 H4A 108.7 . . . no
C5 C4 H4B 108.5 . . . no
H4A C4 H4B 109.6 . . . no
C4 C5 C6 121(1) . . . yes
C4 C5 H5A 106.4 . . . no
C4 C5 H5B 106.6 . . . no
C6 C5 H5A 106.3 . . . no
C6 C5 H5B 106.3 . . . no
H5A C5 H5B 109.7 . . . no
C5 C6 C7 131(1) . . . yes
C5 C6 H6 114.2 . . . no
C7 C6 H6 114.1 . . . no
C6 C7 C8 124(1) . . . yes
C6 C7 H7 117.7 . . . no
C8 C7 H7 117.7 . . . no
C1 C8 C7 112(1) . . . yes
C1 C8 H8A 108.8 . . . no
C1 C8 H8B 108.7 . . . no
C7 C8 H8A 108.7 . . . no
C7 C8 H8B 108.7 . . . no
H8A C8 H8B 109.6 . . . no
N1 C9 C10 122(1) . . . yes
N1 C9 H9 118.7 . . . no
C10 C9 H9 118.8 . . . no
C9 C10 C11 119(1) . . . yes
C9 C10 H10 120.5 . . . no
C11 C10 H10 120.5 . . . no
C10 C11 C12 120(1) . . . yes
C10 C11 H11 119.9 . . . no
C12 C11 H11 120.0 . . . no
C11 C12 C13 119(1) . . . yes
C11 C12 H12 120.4 . . . no
C13 C12 H12 120.4 . . . no
N1 C13 C12 121.5(10) . . . yes
N1 C13 C14 115.1(10) . . . yes
C12 C13 C14 123(1) . . . yes
N2 C14 C13 117(1) . . . yes
N2 C14 C15 121(1) . . . yes
C13 C14 C15 120(1) . . . yes
C14 C15 C16 117(1) . . . yes
C14 C15 H15 121.2 . . . no
C16 C15 H15 121.0 . . . no
C15 C16 C17 120(1) . . . yes
C15 C16 H16 119.9 . . . no
C17 C16 H16 120.0 . . . no
C16 C17 C18 119(1) . . . yes
C16 C17 H17 120.4 . . . no
C18 C17 H17 120.3 . . . no
N2 C18 C17 122(1) . . . yes
N2 C18 H18 118.8 . . . no
C17 C18 H18 118.7 . . . no
Mo1 C19 O1 178.8(10) . . . yes
Mo1 C20 O2 175(1) . . . yes

loop_
_geom_bond_atom_site_label_1
_geom_bond_atom_site_label_2
_geom_bond_distance
_geom_bond_site_symmetry_1
_geom_bond_site_symmetry_2
_geom_bond_publ_flag
Mo1 Br1 2.640(1) . . yes
Mo1 N1 2.251(8) . . yes
Mo1 N2 2.245(9) . . yes
Mo1 C1 2.366(9) . . yes
Mo1 C2 2.222(9) . . yes
Mo1 C3 2.37(1) . . yes
Mo1 C19 1.94(1) . . yes
Mo1 C20 1.97(1) . . yes
O1 C19 1.18(1) . . yes
O2 C20 1.14(2) . . yes
N1 C9 1.35(1) . . yes
N1 C13 1.37(2) . . yes
N2 C14 1.35(2) . . yes
N2 C18 1.34(1) . . yes
C1 C2 1.39(2) . . yes
C1 C8 1.53(2) . . yes
C1 H1 1.02 . . no
C2 C3 1.42(2) . . yes
C2 H2 1.05 . . no
C3 C4 1.52(2) . . yes
C3 H3 1.06 . . no
C4 C5 1.50(2) . . yes
C4 H4A 0.95 . . no
C4 H4B 0.95 . . no
C5 C6 1.44(2) . . yes
C5 H5A 0.95 . . no
C5 H5B 0.95 . . no
C6 C7 1.37(2) . . yes
C6 H6 0.95 . . no
C7 C8 1.51(2) . . yes
C7 H7 0.95 . . no
C8 H8A 0.95 . . no
C8 H8B 0.95 . . no
C9 C10 1.38(2) . . yes
C9 H9 0.95 . . no
C10 C11 1.36(2) . . yes
C10 H10 0.95 . . no
C11 C12 1.36(2) . . yes
C11 H11 0.95 . . no
C12 C13 1.38(2) . . yes
C12 H12 0.95 . . no
C13 C14 1.47(1) . . yes
C14 C15 1.41(2) . . yes
C15 C16 1.40(2) . . yes
C15 H15 0.95 . . no
C16 C17 1.35(2) . . yes
C16 H16 0.95 . . no
C17 C18 1.39(2) . . yes
C17 H17 0.95 . . no
C18 H18 0.95 . . no

loop_
_geom_contact_atom_site_label_1
_geom_contact_atom_site_label_2
_geom_contact_distance
_geom_contact_site_symmetry_1
_geom_contact_site_symmetry_2
_geom_contact_publ_flag
O1 C17 3.40(1) . 4 no
O1 C9 3.52(2) . 1_545 no
O1 C5 3.56(2) . 7 no
O2 C14 3.31(1) . 4_565 no
O2 C13 3.32(1) . 4_565 no
C9 C16 3.57(2) . 4_565 no
C10 C18 3.41(1) . 1_565 no
C11 C17 3.30(2) . 1_565 no
C11 C18 3.55(2) . 1_565 no
C11 C15 3.57(1) . 3_665 no

loop_
_geom_torsion_atom_site_label_1
_geom_torsion_atom_site_label_2
_geom_torsion_atom_site_label_3
_geom_torsion_atom_site_label_4
_geom_torsion_site_symmetry_1
_geom_torsion_site_symmetry_2
_geom_torsion_site_symmetry_3
_geom_torsion_site_symmetry_4
_geom_torsion
_geom_torsion_publ_flag
Mo1 N1 C9 C10 . . . . 169.6(7) no
Mo1 N1 C13 C12 . . . . -171.1(7) no
Mo1 N1 C13 C14 . . . . 7.0(9) no
Mo1 N2 C14 C13 . . . . -6(1) no
Mo1 N2 C14 C15 . . . . 172.8(7) no
Mo1 N2 C18 C17 . . . . -170.7(7) no
Mo1 C1 C2 C3 . . . . -67.9(8) no
Mo1 C1 C8 C7 . . . . 134.3(10) no
Mo1 C2 C1 C8 . . . . 114.6(9) no
Mo1 C2 C3 C4 . . . . -113(1) no
Mo1 C3 C2 C1 . . . . 68.1(8) no
Mo1 C3 C4 C5 . . . . -137.0(10) no
Br1 Mo1 N1 C9 . . . . -92.6(7) no
Br1 Mo1 N1 C13 . . . . 77.7(6) no
Br1 Mo1 N2 C14 . . . . -73.9(6) no
Br1 Mo1 N2 C18 . . . . 98.0(7) no
Br1 Mo1 C1 C2 . . . . -154.2(7) no
Br1 Mo1 C1 C8 . . . . 89(1) no
Br1 Mo1 C2 C1 . . . . 129(1) no
Br1 Mo1 C2 C3 . . . . -105(1) no
Br1 Mo1 C3 C2 . . . . 153.6(6) no
Br1 Mo1 C3 C4 . . . . -90.7(9) no
Br1 Mo1 C19 O1 . . . . -37(41) no
Br1 Mo1 C20 O2 . . . . -51(11) no
O1 C19 Mo1 N1 . . . . -8(42) no
O1 C19 Mo1 N2 . . . . 45(41) no
O1 C19 Mo1 C1 . . . . 122(41) no
O1 C19 Mo1 C2 . . . . 134(41) no
O1 C19 Mo1 C3 . . . . 172(41) no
O1 C19 Mo1 C20 . . . . -121(41) no
O2 C20 Mo1 N1 . . . . -130(11) no
O2 C20 Mo1 N2 . . . . -58(12) no
O2 C20 Mo1 C1 . . . . 104(11) no
O2 C20 Mo1 C2 . . . . 140(11) no
O2 C20 Mo1 C3 . . . . 152(11) no
O2 C20 Mo1 C19 . . . . 36(11) no
N1 Mo1 N2 C14 . . . . 7.7(6) no
N1 Mo1 N2 C18 . . . . 179.6(7) no
N1 Mo1 C1 C2 . . . . -31.9(9) no
N1 Mo1 C1 C8 . . . . -148.0(9) no
N1 Mo1 C2 C1 . . . . 151.7(8) no
N1 Mo1 C2 C3 . . . . -83.0(7) no
N1 Mo1 C3 C2 . . . . 93.4(7) no
N1 Mo1 C3 C4 . . . . -150.8(9) no
N1 C9 C10 C11 . . . . 1(1) no
N1 C13 C12 C11 . . . . 0(1) no
N1 C13 C14 N2 . . . . 0(1) no
N1 C13 C14 C15 . . . . -179.8(8) no
N2 Mo1 N1 C9 . . . . -178.1(7) no
N2 Mo1 N1 C13 . . . . -7.8(6) no
N2 Mo1 C1 C2 . . . . -97.9(8) no
N2 Mo1 C1 C8 . . . . 146.1(10) no
N2 Mo1 C2 C1 . . . . 78.7(8) no
N2 Mo1 C2 C3 . . . . -156.0(7) no
N2 Mo1 C3 C2 . . . . 28.0(8) no
N2 Mo1 C3 C4 . . . . 143.8(8) no
N2 C14 C13 C12 . . . . 178.1(8) no
N2 C14 C15 C16 . . . . -2(1) no
N2 C18 C17 C16 . . . . 0(1) no
C1 Mo1 N1 C9 . . . . 111.0(7) no
C1 Mo1 N1 C13 . . . . -78.7(7) no
C1 Mo1 N2 C14 . . . . 129.1(7) no
C1 Mo1 N2 C18 . . . . -59.0(7) no
C1 Mo1 C2 C3 . . . . 125(1) no
C1 Mo1 C3 C2 . . . . -32.1(7) no
C1 Mo1 C3 C4 . . . . 83.7(9) no
C1 C2 Mo1 C3 . . . . -125(1) no
C1 C2 Mo1 C19 . . . . -20.0(9) no
C1 C2 Mo1 C20 . . . . -105.5(8) no
C1 C2 C3 C4 . . . . -45(1) no
C1 C8 C7 C6 . . . . -74(1) no
C2 Mo1 N1 C9 . . . . 93.2(8) no
C2 Mo1 N1 C13 . . . . -96.5(7) no
C2 Mo1 N2 C14 . . . . 94.3(7) no
C2 Mo1 N2 C18 . . . . -93.8(7) no
C2 Mo1 C1 C8 . . . . -116(1) no
C2 Mo1 C3 C4 . . . . 115(1) no
C2 C1 Mo1 C3 . . . . 32.7(8) no
C2 C1 Mo1 C19 . . . . 159.7(9) no
C2 C1 Mo1 C20 . . . . 86.2(9) no
C2 C1 C8 C7 . . . . 52(1) no
C2 C3 Mo1 C19 . . . . -86.8(8) no
C2 C3 Mo1 C20 . . . . -159.8(8) no
C2 C3 C4 C5 . . . . -55(1) no
C3 Mo1 N1 C9 . . . . 57.4(7) no
C3 Mo1 N1 C13 . . . . -132.3(6) no
C3 Mo1 N2 C14 . . . . 78.3(7) no
C3 Mo1 N2 C18 . . . . -109.8(7) no
C3 Mo1 C1 C8 . . . . -83(1) no
C3 C2 Mo1 C19 . . . . 105.3(8) no
C3 C2 Mo1 C20 . . . . 19.8(8) no
C3 C2 C1 C8 . . . . 46(1) no
C3 C4 C5 C6 . . . . 74(1) no
C4 C3 Mo1 C19 . . . . 29.0(10) no
C4 C3 Mo1 C20 . . . . -44.1(9) no
C4 C5 C6 C7 . . . . -1(3) no
C5 C6 C7 C8 . . . . 1(3) no
C8 C1 Mo1 C19 . . . . 43.7(9) no
C8 C1 Mo1 C20 . . . . -29(1) no
C9 N1 Mo1 C19 . . . . -122(1) no
C9 N1 Mo1 C20 . . . . -11.3(8) no
C9 N1 C13 C12 . . . . 0(1) no
C9 N1 C13 C14 . . . . 178.0(8) no
C9 C10 C11 C12 . . . . 0(1) no
C10 C9 N1 C13 . . . . 0(1) no
C10 C11 C12 C13 . . . . 0(1) no
C11 C12 C13 C14 . . . . -177.5(9) no
C12 C13 C14 C15 . . . . -1(1) no
C13 N1 Mo1 C19 . . . . 48(1) no
C13 N1 Mo1 C20 . . . . 159.0(6) no
C13 C14 N2 C18 . . . . -179.3(8) no
C13 C14 C15 C16 . . . . 177.2(9) no
C14 N2 Mo1 C19 . . . . -160.6(6) no
C14 N2 Mo1 C20 . . . . -67(1) no
C14 N2 C18 C17 . . . . 1(1) no
C14 C15 C16 C17 . . . . 3(1) no
C15 C14 N2 C18 . . . . 0(1) no
C15 C16 C17 C18 . . . . -1(1) no
C18 N2 Mo1 C19 . . . . 11.3(7) no
C18 N2 Mo1 C20 . . . . 104(1) no
